data_4078849
loop_
_publ_author_name
'Zamora, Matthew T.'
'Ferguson, Michael J.'
'McDonald, Robert'
'Cowie, Martin'

_publ_section_title
;
 Unsymmetrical Dicarbenes Based onN-Heterocyclic/Mesoionic Carbene
 Frameworks: A Stepwise Metalation Strategy for the Generation of a
 Dicarbene-Bridged Mixed-Metal Pd/Rh Complex
;
_journal_issue 15
_journal_name_full Organometallics
_journal_page_first 5463
_journal_paper_doi 10.1021/om3004543
_journal_volume 31
_journal_year 2012
_chemical_formula_moiety 'C38 H43 I2 N5 P Pd, 2(C2 H3 N), I'
_chemical_formula_sum 'C42 H49 I3 N7 P Pd'
_chemical_formula_weight 1169.95
_chemical_name_systematic
; 
 ? 
;
_space_group_IT_number 2
_symmetry_cell_setting triclinic
_symmetry_space_group_name_Hall '-P 1'
_symmetry_space_group_name_H-M 'P -1'
_atom_sites_solution_hydrogens geom
_atom_sites_solution_primary direct
_atom_sites_solution_secondary difmap
_audit_creation_method SHELXL-97
_cell_angle_alpha 79.906(3)
_cell_angle_beta 88.010(3)
_cell_angle_gamma 86.666(3)
_cell_formula_units_Z 4
_cell_length_a 13.782(3)
_cell_length_b 15.694(3)
_cell_length_c 22.394(5)
_cell_measurement_reflns_used 6916
_cell_measurement_temperature 173(2)
_cell_measurement_theta_max 20.90
_cell_measurement_theta_min 2.25
_cell_volume 4759.2(17)
_computing_cell_refinement 'Bruker SAINT'
_computing_data_collection 'Bruker APEX2'
_computing_data_reduction 'Bruker SAINT'
_computing_molecular_graphics 'Bruker SHELXTL'
_computing_publication_material 'Bruker SHELXTL'
_computing_structure_refinement 'SHELXL-97 (Sheldrick, 2008)'
_computing_structure_solution 'SHELXS-97 (Sheldrick, 2008)'
_diffrn_ambient_temperature 173(2)
_diffrn_measured_fraction_theta_full 0.985
_diffrn_measured_fraction_theta_max 0.985
_diffrn_measurement_device_type 'Bruker APEX-II CCD'
_diffrn_measurement_method '\w scans'
_diffrn_radiation_monochromator graphite
_diffrn_radiation_source 'fine-focus sealed tube'
_diffrn_radiation_type MoK\a
_diffrn_radiation_wavelength 0.71073
_diffrn_reflns_av_R_equivalents 0.0299
_diffrn_reflns_av_sigmaI/netI 0.0461
_diffrn_reflns_limit_h_max 17
_diffrn_reflns_limit_h_min -17
_diffrn_reflns_limit_k_max 20
_diffrn_reflns_limit_k_min -20
_diffrn_reflns_limit_l_max 29
_diffrn_reflns_limit_l_min -29
_diffrn_reflns_number 42692
_diffrn_reflns_theta_full 27.64
_diffrn_reflns_theta_max 27.64
_diffrn_reflns_theta_min 0.92
_exptl_absorpt_coefficient_mu 2.405
_exptl_absorpt_correction_T_max 0.8771
_exptl_absorpt_correction_T_min 0.3934
_exptl_absorpt_correction_type numerical
_exptl_absorpt_process_details 'SADABS (Sheldrick, 2008)'
_exptl_crystal_colour yellow
_exptl_crystal_density_diffrn 1.633
_exptl_crystal_density_method 'not measured'
_exptl_crystal_description plate
_exptl_crystal_F_000 2280
_exptl_crystal_size_max 0.48
_exptl_crystal_size_mid 0.28
_exptl_crystal_size_min 0.06
_platon_squeeze_details
;
Attempts to refine peaks of residual electron density as disordered or 
partial-occupancy solvent acetonitrile nitrogen or carbon atoms were 
unsuccessful.  The data were corrected for disordered electron density 
through use of the SQUEEZE procedure (Sluis, P. van der; Spek, A. L. 
Acta Crystallogr. 1990, A46, 194-201) as implemented in PLATON (Spek, 
A. L. Acta Crystallogr. 1990, A46, C34; Spek, A. L. J. Appl. Cryst. 2003, 
36, 7-13.  PLATON - a multipurpose crystallographic tool.  Utrecht 
University, Utrecht, The Netherlands).  A total solvent-accessible 
void volume of 199 cubic Angstroms with a total electron count of 45
(consistent with 2 molecule of solvent acetonitrile, or 0.5 molecule per
formula unit of the palladium complex) was found in the unit cell.
;
_refine_diff_density_max 1.063
_refine_diff_density_min -0.870
_refine_diff_density_rms 0.111
_refine_ls_extinction_method none
_refine_ls_goodness_of_fit_ref 1.031
_refine_ls_hydrogen_treatment constr
_refine_ls_matrix_type full
_refine_ls_number_parameters 951
_refine_ls_number_reflns 21838
_refine_ls_number_restraints 0
_refine_ls_restrained_S_all 1.031
_refine_ls_R_factor_all 0.0509
_refine_ls_R_factor_gt 0.0351
_refine_ls_shift/su_max 0.014
_refine_ls_shift/su_mean 0.000
_refine_ls_structure_factor_coef Fsqd
_refine_ls_weighting_details 'calc w=1/[\s^2^(Fo^2^)+(0.0419P)^2^+2.5075P] where P=(Fo^2^+2Fc^2^)/3'
_refine_ls_weighting_scheme calc
_refine_ls_wR_factor_gt 0.0862
_refine_ls_wR_factor_ref 0.0924
_reflns_number_gt 16825
_reflns_number_total 21838
_reflns_threshold_expression I>2\s(I)
_cod_data_source_file om3004543_si_003.cif
_cod_data_source_block 10b
_cod_depositor_comments
;
The following automatic conversions were performed:

'_symmetry_cell_setting' value 'Triclinic' changed to 'triclinic'
according to /home/saulius/struct/CIF-dictionaries/cif_core.dic
dictionary named 'cif_core.dic' version 2.4.2 from 2011-04-26.

Automatic conversion script
Id: cif_fix_values 1891 2012-01-12 08:04:46Z andrius 
;
_cod_original_cell_volume 4759.3(17)
_cod_database_code 4078849

loop_
_symmetry_equiv_pos_as_xyz
'x, y, z'
'-x, -y, -z'

loop_
_atom_site_label
_atom_site_type_symbol
_atom_site_fract_x
_atom_site_fract_y
_atom_site_fract_z
_atom_site_U_iso_or_equiv
_atom_site_adp_type
_atom_site_occupancy
_atom_site_symmetry_multiplicity
_atom_site_calc_flag
_atom_site_refinement_flags
_atom_site_disorder_assembly
_atom_site_disorder_group
I1A I 1.047553(19) 0.302038(17) 0.098248(12) 0.03343(7) Uani 1 1 d . . .
I2A I 1.179678(18) 0.471899(17) 0.163700(12) 0.03215(7) Uani 1 1 d . . .
I3A I 0.51532(2) 0.22196(2) 0.226561(14) 0.04458(8) Uani 1 1 d . . .
PdA Pd 0.99871(2) 0.449565(18) 0.137181(12) 0.02364(7) Uani 1 1 d . . .
P1A P 0.95621(7) 0.58087(6) 0.16216(4) 0.0249(2) Uani 1 1 d . . .
N1A N 0.8122(2) 0.4496(2) 0.07063(14) 0.0304(7) Uani 1 1 d . . .
N2A N 0.7993(2) 0.3781(2) 0.16111(14) 0.0283(7) Uani 1 1 d . . .
N3A N 0.7714(2) 0.1940(2) 0.28063(14) 0.0274(7) Uani 1 1 d . . .
N4A N 0.7784(2) 0.1111(2) 0.27720(15) 0.0323(7) Uani 1 1 d . . .
N5A N 0.8270(2) 0.1082(2) 0.22573(15) 0.0327(7) Uani 1 1 d . . .
C1A C 0.8610(3) 0.4262(2) 0.12256(16) 0.0249(8) Uani 1 1 d . . .
C2A C 0.8482(3) 0.5031(3) 0.01717(18) 0.0395(10) Uani 1 1 d . . .
H2AA H 0.9193 0.5032 0.0183 0.047 Uiso 1 1 calc R . .
H2AB H 0.8204 0.5624 0.0152 0.047 Uiso 1 1 calc R . .
H2AC H 0.8298 0.4805 -0.0187 0.047 Uiso 1 1 calc R . .
C3A C 0.7203(3) 0.4156(3) 0.0767(2) 0.0389(10) Uani 1 1 d . . .
H3AA H 0.6725 0.4227 0.0464 0.047 Uiso 1 1 calc R . .
C4A C 0.7123(3) 0.3714(3) 0.1329(2) 0.0381(10) Uani 1 1 d . . .
H4AA H 0.6576 0.3412 0.1504 0.046 Uiso 1 1 calc R . .
C5A C 0.8202(3) 0.3399(2) 0.22355(17) 0.0310(9) Uani 1 1 d . . .
H5AA H 0.7729 0.3640 0.2513 0.037 Uiso 1 1 calc R . .
H5AB H 0.8861 0.3543 0.2334 0.037 Uiso 1 1 calc R . .
C6A C 0.8143(3) 0.2438(3) 0.23238(17) 0.0288(8) Uani 1 1 d . . .
C7A C 0.8504(3) 0.1865(3) 0.19674(18) 0.0343(9) Uani 1 1 d . . .
H7AA H 0.8850 0.1996 0.1591 0.041 Uiso 1 1 calc R . .
C8A C 0.7220(3) 0.2212(3) 0.33356(18) 0.0387(10) Uani 1 1 d . . .
H8AA H 0.6897 0.1720 0.3575 0.046 Uiso 1 1 calc R . .
H8AB H 0.6735 0.2682 0.3201 0.046 Uiso 1 1 calc R . .
H8AC H 0.7697 0.2416 0.3585 0.046 Uiso 1 1 calc R . .
C9A C 0.8480(3) 0.0259(3) 0.20483(19) 0.0356(9) Uani 1 1 d . . .
C10A C 0.7867(3) 0.0048(3) 0.16263(19) 0.0384(10) Uani 1 1 d . . .
C11A C 0.8105(4) -0.0716(3) 0.1413(2) 0.0466(11) Uani 1 1 d . . .
H11A H 0.7713 -0.0885 0.1117 0.056 Uiso 1 1 calc R . .
C12A C 0.8903(4) -0.1232(3) 0.1624(2) 0.0546(13) Uani 1 1 d . . .
H12A H 0.9057 -0.1754 0.1474 0.065 Uiso 1 1 calc R . .
C13A C 0.9485(4) -0.0999(3) 0.2054(2) 0.0502(12) Uani 1 1 d . . .
H13A H 1.0027 -0.1371 0.2199 0.060 Uiso 1 1 calc R . .
C14A C 0.9296(3) -0.0239(3) 0.2278(2) 0.0398(10) Uani 1 1 d . . .
C15A C 0.6999(4) 0.0630(3) 0.1386(2) 0.0492(12) Uani 1 1 d . . .
H15A H 0.6855 0.1054 0.1667 0.059 Uiso 1 1 calc R . .
C16A C 0.6097(4) 0.0128(4) 0.1365(3) 0.0724(17) Uani 1 1 d . . .
H16A H 0.5957 -0.0205 0.1769 0.087 Uiso 1 1 calc R . .
H16B H 0.6206 -0.0270 0.1075 0.087 Uiso 1 1 calc R . .
H16C H 0.5544 0.0533 0.1239 0.087 Uiso 1 1 calc R . .
C17A C 0.7223(5) 0.1139(4) 0.0764(3) 0.0755(18) Uani 1 1 d . . .
H17A H 0.7797 0.1473 0.0781 0.091 Uiso 1 1 calc R . .
H17B H 0.6667 0.1535 0.0629 0.091 Uiso 1 1 calc R . .
H17C H 0.7351 0.0738 0.0477 0.091 Uiso 1 1 calc R . .
C18A C 0.9941(4) 0.0016(3) 0.2740(2) 0.0496(12) Uani 1 1 d . . .
H18A H 0.9780 0.0640 0.2761 0.060 Uiso 1 1 calc R . .
C19A C 1.1002(5) -0.0075(6) 0.2568(3) 0.104(3) Uani 1 1 d . . .
H19A H 1.1115 0.0245 0.2158 0.124 Uiso 1 1 calc R . .
H19B H 1.1193 -0.0689 0.2580 0.124 Uiso 1 1 calc R . .
H19C H 1.1389 0.0158 0.2855 0.124 Uiso 1 1 calc R . .
C20A C 0.9749(6) -0.0500(6) 0.3351(3) 0.110(3) Uani 1 1 d . . .
H20A H 1.0177 -0.0327 0.3645 0.132 Uiso 1 1 calc R . .
H20B H 0.9874 -0.1117 0.3338 0.132 Uiso 1 1 calc R . .
H20C H 0.9069 -0.0394 0.3474 0.132 Uiso 1 1 calc R . .
C21A C 0.9421(3) 0.5757(2) 0.24361(17) 0.0277(8) Uani 1 1 d . . .
C22A C 0.9706(3) 0.4998(3) 0.28268(17) 0.0299(8) Uani 1 1 d . . .
H22A H 0.9985 0.4514 0.2668 0.036 Uiso 1 1 calc R . .
C23A C 0.9579(3) 0.4953(3) 0.34485(18) 0.0373(10) Uani 1 1 d . . .
H23A H 0.9761 0.4433 0.3715 0.045 Uiso 1 1 calc R . .
C24A C 0.9196(3) 0.5650(3) 0.36801(19) 0.0421(11) Uani 1 1 d . . .
H24A H 0.9126 0.5616 0.4107 0.051 Uiso 1 1 calc R . .
C25A C 0.8910(3) 0.6406(3) 0.3298(2) 0.0421(11) Uani 1 1 d . . .
H25A H 0.8646 0.6889 0.3463 0.051 Uiso 1 1 calc R . .
C26A C 0.9005(3) 0.6463(3) 0.26742(19) 0.0363(10) Uani 1 1 d . . .
H26A H 0.8789 0.6977 0.2411 0.044 Uiso 1 1 calc R . .
C31A C 1.0429(3) 0.6623(2) 0.13329(18) 0.0294(8) Uani 1 1 d . . .
C32A C 1.0877(3) 0.7089(3) 0.1705(2) 0.0364(9) Uani 1 1 d . . .
H32A H 1.0724 0.7000 0.2127 0.044 Uiso 1 1 calc R . .
C33A C 1.1553(3) 0.7691(3) 0.1460(2) 0.0492(12) Uani 1 1 d . . .
H33A H 1.1866 0.8007 0.1716 0.059 Uiso 1 1 calc R . .
C34A C 1.1766(4) 0.7825(3) 0.0848(3) 0.0547(13) Uani 1 1 d . . .
H34A H 1.2214 0.8245 0.0679 0.066 Uiso 1 1 calc R . .
C35A C 1.1333(4) 0.7352(3) 0.0480(2) 0.0510(12) Uani 1 1 d . . .
H35A H 1.1488 0.7442 0.0057 0.061 Uiso 1 1 calc R . .
C36A C 1.0677(3) 0.6750(3) 0.07177(19) 0.0398(10) Uani 1 1 d . . .
H36A H 1.0390 0.6418 0.0461 0.048 Uiso 1 1 calc R . .
C41A C 0.8404(3) 0.6306(2) 0.13345(16) 0.0276(8) Uani 1 1 d . . .
C42A C 0.8330(3) 0.7005(3) 0.08585(18) 0.0347(9) Uani 1 1 d . . .
H42A H 0.8903 0.7260 0.0681 0.042 Uiso 1 1 calc R . .
C43A C 0.7432(3) 0.7336(3) 0.0639(2) 0.0434(11) Uani 1 1 d . . .
H43A H 0.7392 0.7819 0.0318 0.052 Uiso 1 1 calc R . .
C44A C 0.6592(3) 0.6959(3) 0.0889(2) 0.0467(12) Uani 1 1 d . . .
H44A H 0.5976 0.7171 0.0732 0.056 Uiso 1 1 calc R . .
C45A C 0.6657(3) 0.6273(3) 0.1367(2) 0.0432(11) Uani 1 1 d . . .
H45A H 0.6080 0.6024 0.1545 0.052 Uiso 1 1 calc R . .
C46A C 0.7550(3) 0.5944(3) 0.15911(19) 0.0344(9) Uani 1 1 d . . .
H46A H 0.7583 0.5472 0.1920 0.041 Uiso 1 1 calc R . .
I1B I 0.47765(2) 0.681203(18) 0.545938(13) 0.04027(8) Uani 1 1 d . . .
I2B I 0.325246(19) 0.529246(18) 0.660275(13) 0.03477(7) Uani 1 1 d . . .
I3B I 0.99094(2) 0.76429(2) 0.661284(14) 0.04202(8) Uani 1 1 d . . .
PdB Pd 0.51113(2) 0.539811(18) 0.628172(13) 0.02529(7) Uani 1 1 d . . .
P1B P 0.54773(7) 0.41310(6) 0.69151(4) 0.0268(2) Uani 1 1 d . . .
N1B N 0.7062(2) 0.5320(2) 0.56356(15) 0.0334(8) Uani 1 1 d . . .
N2B N 0.7112(2) 0.6032(2) 0.63662(14) 0.0286(7) Uani 1 1 d . . .
N3B N 0.7324(2) 0.7917(2) 0.70496(14) 0.0260(7) Uani 1 1 d . . .
N4B N 0.7314(2) 0.8733(2) 0.67841(15) 0.0317(7) Uani 1 1 d . . .
N5B N 0.6902(2) 0.8736(2) 0.62575(15) 0.0315(7) Uani 1 1 d . . .
C1B C 0.6514(3) 0.5566(2) 0.60884(16) 0.0262(8) Uani 1 1 d . . .
C2B C 0.6709(4) 0.4811(3) 0.5208(2) 0.0469(12) Uani 1 1 d . . .
H2BA H 0.6025 0.4983 0.5123 0.056 Uiso 1 1 calc R . .
H2BB H 0.6767 0.4194 0.5384 0.056 Uiso 1 1 calc R . .
H2BC H 0.7097 0.4916 0.4830 0.056 Uiso 1 1 calc R . .
C3B C 0.7985(3) 0.5620(3) 0.5635(2) 0.0416(10) Uani 1 1 d . . .
H3BA H 0.8502 0.5526 0.5358 0.050 Uiso 1 1 calc R . .
C4B C 0.8025(3) 0.6057(3) 0.6084(2) 0.0398(10) Uani 1 1 d . . .
H4BA H 0.8571 0.6334 0.6193 0.048 Uiso 1 1 calc R . .
C5B C 0.6827(3) 0.6450(3) 0.68822(18) 0.0335(9) Uani 1 1 d . . .
H5BA H 0.7248 0.6218 0.7229 0.040 Uiso 1 1 calc R . .
H5BB H 0.6146 0.6330 0.7008 0.040 Uiso 1 1 calc R . .
C6B C 0.6923(3) 0.7401(3) 0.67075(17) 0.0288(8) Uani 1 1 d . . .
C7B C 0.6643(3) 0.7941(3) 0.61924(18) 0.0356(9) Uani 1 1 d . . .
H7BA H 0.6329 0.7791 0.5857 0.043 Uiso 1 1 calc R . .
C8B C 0.7725(3) 0.7683(3) 0.76531(18) 0.0367(10) Uani 1 1 d . . .
H8BA H 0.7959 0.8201 0.7779 0.044 Uiso 1 1 calc R . .
H8BB H 0.8266 0.7252 0.7646 0.044 Uiso 1 1 calc R . .
H8BC H 0.7219 0.7441 0.7941 0.044 Uiso 1 1 calc R . .
C9B C 0.6828(3) 0.9537(3) 0.58187(19) 0.0396(10) Uani 1 1 d . . .
C10B C 0.6107(4) 1.0150(3) 0.5923(2) 0.0476(12) Uani 1 1 d . . .
C11B C 0.6089(4) 1.0926(3) 0.5504(2) 0.0593(15) Uani 1 1 d . . .
H11B H 0.5618 1.1377 0.5551 0.071 Uiso 1 1 calc R . .
C12B C 0.6747(5) 1.1042(4) 0.5026(3) 0.0678(17) Uani 1 1 d . . .
H12B H 0.6730 1.1579 0.4753 0.081 Uiso 1 1 calc R . .
C13B C 0.7425(5) 1.0405(4) 0.4932(2) 0.0609(15) Uani 1 1 d . . .
H13B H 0.7858 1.0500 0.4591 0.073 Uiso 1 1 calc R . .
C14B C 0.7487(4) 0.9610(3) 0.5335(2) 0.0461(12) Uani 1 1 d . . .
C15B C 0.5380(4) 1.0013(3) 0.6442(2) 0.0548(13) Uani 1 1 d . . .
H15B H 0.5501 0.9407 0.6664 0.066 Uiso 1 1 calc R . .
C16B C 0.5519(5) 1.0618(4) 0.6891(3) 0.0818(19) Uani 1 1 d . . .
H16D H 0.6206 1.0593 0.6996 0.098 Uiso 1 1 calc R . .
H16E H 0.5124 1.0439 0.7259 0.098 Uiso 1 1 calc R . .
H16F H 0.5317 1.1213 0.6707 0.098 Uiso 1 1 calc R . .
C17B C 0.4330(5) 1.0095(5) 0.6238(4) 0.093(2) Uani 1 1 d . . .
H17D H 0.4248 0.9702 0.5951 0.111 Uiso 1 1 calc R . .
H17E H 0.4172 1.0693 0.6041 0.111 Uiso 1 1 calc R . .
H17F H 0.3894 0.9944 0.6591 0.111 Uiso 1 1 calc R . .
C18B C 0.8202(4) 0.8889(3) 0.5225(2) 0.0515(13) Uani 1 1 d . . .
H18B H 0.8243 0.8461 0.5612 0.062 Uiso 1 1 calc R . .
C19B C 0.9222(4) 0.9198(4) 0.5065(3) 0.0725(18) Uani 1 1 d . . .
H19D H 0.9654 0.8708 0.4989 0.087 Uiso 1 1 calc R . .
H19E H 0.9465 0.9438 0.5403 0.087 Uiso 1 1 calc R . .
H19F H 0.9202 0.9646 0.4700 0.087 Uiso 1 1 calc R . .
C20B C 0.7839(4) 0.8415(4) 0.4742(2) 0.0622(15) Uani 1 1 d . . .
H20D H 0.8310 0.7942 0.4683 0.075 Uiso 1 1 calc R . .
H20E H 0.7766 0.8822 0.4359 0.075 Uiso 1 1 calc R . .
H20F H 0.7210 0.8178 0.4874 0.075 Uiso 1 1 calc R . .
C21B C 0.5586(3) 0.4294(3) 0.76927(17) 0.0295(8) Uani 1 1 d . . .
C22B C 0.5238(3) 0.5064(3) 0.78573(17) 0.0300(8) Uani 1 1 d . . .
H22B H 0.4946 0.5505 0.7562 0.036 Uiso 1 1 calc R . .
C23B C 0.5308(3) 0.5201(3) 0.84495(18) 0.0360(10) Uani 1 1 d . . .
H23B H 0.5079 0.5738 0.8557 0.043 Uiso 1 1 calc R . .
C24B C 0.5710(3) 0.4558(3) 0.8880(2) 0.0442(11) Uani 1 1 d . . .
H24B H 0.5749 0.4647 0.9287 0.053 Uiso 1 1 calc R . .
C25B C 0.6060(3) 0.3776(3) 0.8721(2) 0.0459(12) Uani 1 1 d . . .
H25B H 0.6333 0.3330 0.9020 0.055 Uiso 1 1 calc R . .
C26B C 0.6010(3) 0.3649(3) 0.8130(2) 0.0396(10) Uani 1 1 d . . .
H26B H 0.6265 0.3121 0.8019 0.047 Uiso 1 1 calc R . .
C31B C 0.4597(3) 0.3311(3) 0.69027(19) 0.0328(9) Uani 1 1 d . . .
C32B C 0.4253(3) 0.2801(3) 0.7419(2) 0.0446(11) Uani 1 1 d . . .
H32B H 0.4488 0.2855 0.7804 0.054 Uiso 1 1 calc R . .
C33B C 0.3561(4) 0.2207(3) 0.7378(3) 0.0589(15) Uani 1 1 d . . .
H33B H 0.3312 0.1865 0.7737 0.071 Uiso 1 1 calc R . .
C34B C 0.3236(4) 0.2111(3) 0.6826(3) 0.0632(16) Uani 1 1 d . . .
H34B H 0.2767 0.1698 0.6803 0.076 Uiso 1 1 calc R . .
C35B C 0.3578(4) 0.2602(3) 0.6308(3) 0.0568(14) Uani 1 1 d . . .
H35B H 0.3352 0.2527 0.5926 0.068 Uiso 1 1 calc R . .
C36B C 0.4261(3) 0.3217(3) 0.6337(2) 0.0420(11) Uani 1 1 d . . .
H36B H 0.4494 0.3566 0.5977 0.050 Uiso 1 1 calc R . .
C41B C 0.6644(3) 0.3583(3) 0.67574(18) 0.0300(8) Uani 1 1 d . . .
C42B C 0.6683(3) 0.2862(3) 0.6473(2) 0.0407(10) Uani 1 1 d . . .
H42B H 0.6100 0.2627 0.6375 0.049 Uiso 1 1 calc R . .
C43B C 0.7580(4) 0.2489(3) 0.6332(2) 0.0536(13) Uani 1 1 d . . .
H43B H 0.7611 0.1986 0.6148 0.064 Uiso 1 1 calc R . .
C44B C 0.8430(3) 0.2843(3) 0.6458(2) 0.0465(11) Uani 1 1 d . . .
H44B H 0.9042 0.2594 0.6351 0.056 Uiso 1 1 calc R . .
C45B C 0.8384(3) 0.3551(3) 0.67361(19) 0.0396(10) Uani 1 1 d . . .
H45B H 0.8967 0.3795 0.6822 0.048 Uiso 1 1 calc R . .
C46B C 0.7492(3) 0.3918(3) 0.68950(18) 0.0333(9) Uani 1 1 d . . .
H46B H 0.7468 0.4402 0.7099 0.040 Uiso 1 1 calc R . .
N1S N 0.0148(5) 0.6243(6) 0.4946(3) 0.140(4) Uani 1 1 d . . .
C1S C 0.0772(5) 0.6577(5) 0.5097(2) 0.0769(19) Uani 1 1 d . . .
C2S C 0.1554(4) 0.6996(4) 0.5311(3) 0.0695(17) Uani 1 1 d . . .
H2SA H 0.1289 0.7467 0.5514 0.083 Uiso 1 1 calc R . .
H2SB H 0.1974 0.7233 0.4967 0.083 Uiso 1 1 calc R . .
H2SC H 0.1933 0.6574 0.5598 0.083 Uiso 1 1 calc R . .
N2S N 0.5234(5) 0.3347(6) 0.0264(3) 0.130(3) Uani 1 1 d . . .
C3S C 0.4529(5) 0.3223(5) 0.0497(2) 0.0734(19) Uani 1 1 d . . .
C4S C 0.3623(4) 0.3054(5) 0.0802(3) 0.0781(19) Uani 1 1 d . . .
H4SA H 0.3220 0.2764 0.0556 0.094 Uiso 1 1 calc R . .
H4SB H 0.3292 0.3601 0.0866 0.094 Uiso 1 1 calc R . .
H4SC H 0.3733 0.2679 0.1195 0.094 Uiso 1 1 calc R . .
N3S N 0.3660(9) 0.8813(9) 0.1692(6) 0.095(4) Uiso 0.50 1 d P A 1
C5S C 0.3496(11) 0.9522(11) 0.1681(7) 0.093(4) Uiso 0.50 1 d P A 1
C6S C 0.3388(10) 1.0416(9) 0.1708(6) 0.087(4) Uiso 0.50 1 d P A 1
H6SA H 0.2973 1.0502 0.2059 0.104 Uiso 0.50 1 calc PR A 1
H6SB H 0.3089 1.0727 0.1335 0.104 Uiso 0.50 1 calc PR A 1
H6SC H 0.4028 1.0639 0.1747 0.104 Uiso 0.50 1 calc PR A 1
N4S N 0.6156(12) 0.9165(11) -0.0246(8) 0.135(5) Uiso 0.50 1 d P . .
C7S C 0.5413(13) 0.8943(11) 0.0067(8) 0.100(5) Uiso 0.50 1 d P . .
C8S C 0.4571(11) 0.8709(10) 0.0469(7) 0.100(5) Uiso 0.50 1 d P . .
H8SA H 0.4789 0.8521 0.0886 0.120 Uiso 0.50 1 calc PR . .
H8SB H 0.4250 0.8235 0.0336 0.120 Uiso 0.50 1 calc PR . .
H8SC H 0.4113 0.9213 0.0453 0.120 Uiso 0.50 1 calc PR . .

loop_
_atom_site_aniso_label
_atom_site_aniso_U_11
_atom_site_aniso_U_22
_atom_site_aniso_U_33
_atom_site_aniso_U_23
_atom_site_aniso_U_13
_atom_site_aniso_U_12
I1A 0.03344(15) 0.02909(14) 0.03970(14) -0.01174(11) 0.00438(11) -0.00351(11)
I2A 0.02525(13) 0.03274(14) 0.03844(14) -0.00465(11) -0.00419(10) -0.00396(10)
I3A 0.03198(16) 0.04838(18) 0.05205(18) -0.00483(14) 0.00382(13) -0.00581(13)
PdA 0.02260(14) 0.02361(15) 0.02540(14) -0.00535(11) 0.00034(11) -0.00414(11)
P1A 0.0246(5) 0.0241(5) 0.0267(5) -0.0052(4) 0.0000(4) -0.0045(4)
N1A 0.0320(18) 0.0323(18) 0.0279(16) -0.0061(14) -0.0055(14) -0.0037(14)
N2A 0.0252(17) 0.0258(17) 0.0338(17) -0.0036(13) 0.0008(13) -0.0057(13)
N3A 0.0291(17) 0.0258(17) 0.0276(16) -0.0051(13) 0.0029(13) -0.0047(13)
N4A 0.0344(19) 0.0258(18) 0.0363(18) -0.0037(14) 0.0047(15) -0.0064(14)
N5A 0.038(2) 0.0237(17) 0.0369(18) -0.0067(14) 0.0066(15) -0.0047(14)
C1A 0.0245(19) 0.0211(18) 0.0298(19) -0.0068(15) 0.0026(15) -0.0007(15)
C2A 0.042(3) 0.043(3) 0.036(2) -0.0104(19) 0.0028(19) -0.013(2)
C3A 0.027(2) 0.040(2) 0.051(3) -0.007(2) -0.0101(19) -0.0083(18)
C4A 0.025(2) 0.037(2) 0.053(3) -0.005(2) -0.0045(18) -0.0112(18)
C5A 0.039(2) 0.024(2) 0.030(2) -0.0036(16) 0.0037(17) -0.0062(17)
C6A 0.030(2) 0.029(2) 0.0285(19) -0.0046(16) 0.0001(16) -0.0074(16)
C7A 0.042(2) 0.027(2) 0.034(2) -0.0064(17) 0.0120(18) -0.0083(18)
C8A 0.050(3) 0.037(2) 0.030(2) -0.0073(18) 0.0108(19) -0.007(2)
C9A 0.045(3) 0.020(2) 0.042(2) -0.0085(17) 0.0103(19) -0.0081(18)
C10A 0.043(3) 0.033(2) 0.040(2) -0.0075(19) 0.0062(19) -0.0091(19)
C11A 0.053(3) 0.042(3) 0.050(3) -0.021(2) -0.002(2) -0.011(2)
C12A 0.063(3) 0.034(3) 0.073(3) -0.026(2) -0.001(3) -0.001(2)
C13A 0.055(3) 0.035(3) 0.064(3) -0.019(2) -0.006(2) 0.008(2)
C14A 0.047(3) 0.027(2) 0.046(2) -0.0087(19) -0.001(2) -0.0022(19)
C15A 0.049(3) 0.047(3) 0.054(3) -0.014(2) -0.006(2) -0.002(2)
C16A 0.046(3) 0.082(5) 0.094(5) -0.026(4) -0.007(3) -0.006(3)
C17A 0.069(4) 0.073(4) 0.075(4) 0.009(3) -0.003(3) 0.006(3)
C18A 0.053(3) 0.041(3) 0.059(3) -0.020(2) -0.013(2) 0.005(2)
C19A 0.058(4) 0.163(8) 0.111(6) -0.073(6) -0.003(4) -0.029(5)
C20A 0.134(7) 0.142(8) 0.055(4) -0.007(4) -0.029(4) -0.038(6)
C21A 0.025(2) 0.029(2) 0.0305(19) -0.0076(16) 0.0018(15) -0.0084(16)
C22A 0.028(2) 0.031(2) 0.031(2) -0.0050(16) -0.0022(16) -0.0040(16)
C23A 0.031(2) 0.049(3) 0.031(2) -0.0013(19) -0.0002(17) -0.0093(19)
C24A 0.030(2) 0.073(3) 0.026(2) -0.016(2) 0.0034(17) -0.013(2)
C25A 0.032(2) 0.058(3) 0.042(2) -0.027(2) 0.0009(19) 0.001(2)
C26A 0.032(2) 0.042(3) 0.037(2) -0.0149(19) -0.0023(18) -0.0021(19)
C31A 0.028(2) 0.024(2) 0.035(2) -0.0033(16) 0.0025(16) -0.0009(16)
C32A 0.033(2) 0.030(2) 0.047(2) -0.0084(19) -0.0015(19) -0.0062(18)
C33A 0.037(3) 0.040(3) 0.074(3) -0.015(2) -0.002(2) -0.018(2)
C34A 0.043(3) 0.041(3) 0.077(4) 0.001(3) 0.013(3) -0.019(2)
C35A 0.049(3) 0.049(3) 0.051(3) 0.004(2) 0.016(2) -0.011(2)
C36A 0.040(3) 0.040(3) 0.039(2) -0.0048(19) 0.0062(19) -0.009(2)
C41A 0.030(2) 0.028(2) 0.0268(18) -0.0078(15) -0.0035(15) -0.0016(16)
C42A 0.033(2) 0.036(2) 0.035(2) -0.0055(18) -0.0040(17) -0.0068(18)
C43A 0.040(3) 0.047(3) 0.042(2) -0.003(2) -0.014(2) -0.002(2)
C44A 0.034(3) 0.056(3) 0.052(3) -0.016(2) -0.012(2) 0.005(2)
C45A 0.030(2) 0.046(3) 0.057(3) -0.018(2) 0.002(2) -0.007(2)
C46A 0.033(2) 0.032(2) 0.037(2) -0.0044(18) 0.0039(17) -0.0026(18)
I1B 0.04238(17) 0.03181(15) 0.04460(16) 0.00381(12) -0.01459(13) -0.00859(12)
I2B 0.02497(13) 0.03592(15) 0.04462(15) -0.01043(12) 0.00080(11) -0.00220(11)
I3B 0.03281(15) 0.04865(18) 0.04713(16) -0.01421(13) -0.00537(12) -0.00305(13)
PdB 0.02348(15) 0.02473(15) 0.02833(14) -0.00511(11) -0.00209(11) -0.00447(11)
P1B 0.0247(5) 0.0254(5) 0.0307(5) -0.0049(4) 0.0002(4) -0.0049(4)
N1B 0.0337(19) 0.0349(19) 0.0328(18) -0.0096(15) 0.0055(14) -0.0046(15)
N2B 0.0260(17) 0.0253(17) 0.0359(17) -0.0074(14) -0.0033(14) -0.0060(13)
N3B 0.0211(16) 0.0267(17) 0.0308(16) -0.0049(13) -0.0009(13) -0.0059(13)
N4B 0.0331(18) 0.0290(18) 0.0338(17) -0.0048(14) -0.0073(14) -0.0058(14)
N5B 0.0334(19) 0.0249(17) 0.0358(18) -0.0007(14) -0.0069(14) -0.0090(14)
C1B 0.0254(19) 0.0239(19) 0.0290(19) -0.0019(15) -0.0049(15) -0.0032(15)
C2B 0.051(3) 0.058(3) 0.040(2) -0.026(2) 0.007(2) -0.016(2)
C3B 0.033(2) 0.041(3) 0.052(3) -0.011(2) 0.014(2) -0.009(2)
C4B 0.025(2) 0.040(3) 0.055(3) -0.009(2) 0.0022(19) -0.0087(18)
C5B 0.040(2) 0.029(2) 0.033(2) -0.0046(17) -0.0061(18) -0.0076(18)
C6B 0.027(2) 0.028(2) 0.033(2) -0.0072(16) -0.0003(16) -0.0071(16)
C7B 0.041(2) 0.031(2) 0.036(2) -0.0044(17) -0.0103(18) -0.0095(18)
C8B 0.044(3) 0.034(2) 0.032(2) -0.0033(17) -0.0073(18) -0.0059(19)
C9B 0.051(3) 0.030(2) 0.038(2) 0.0004(18) -0.014(2) -0.013(2)
C10B 0.061(3) 0.027(2) 0.055(3) -0.004(2) -0.015(2) -0.005(2)
C11B 0.087(4) 0.034(3) 0.055(3) 0.001(2) -0.018(3) -0.003(3)
C12B 0.105(5) 0.037(3) 0.056(3) 0.011(2) -0.019(3) -0.009(3)
C13B 0.088(4) 0.051(3) 0.041(3) 0.005(2) -0.008(3) -0.018(3)
C14B 0.063(3) 0.038(3) 0.037(2) -0.003(2) -0.015(2) -0.012(2)
C15B 0.060(3) 0.031(3) 0.070(3) -0.001(2) -0.003(3) 0.003(2)
C16B 0.081(5) 0.082(5) 0.085(5) -0.024(4) 0.019(4) -0.017(4)
C17B 0.062(4) 0.088(5) 0.127(6) -0.010(5) -0.018(4) -0.013(4)
C18B 0.058(3) 0.056(3) 0.040(3) 0.001(2) 0.000(2) -0.020(3)
C19B 0.066(4) 0.094(5) 0.054(3) 0.007(3) -0.004(3) -0.034(3)
C20B 0.064(4) 0.066(4) 0.062(3) -0.023(3) -0.006(3) -0.010(3)
C21B 0.025(2) 0.035(2) 0.0273(19) -0.0016(16) -0.0009(15) -0.0073(16)
C22B 0.025(2) 0.034(2) 0.031(2) -0.0045(17) -0.0005(16) -0.0090(17)
C23B 0.033(2) 0.045(3) 0.032(2) -0.0084(19) 0.0032(17) -0.0111(19)
C24B 0.036(2) 0.067(3) 0.031(2) -0.011(2) 0.0029(18) -0.013(2)
C25B 0.037(3) 0.060(3) 0.036(2) 0.007(2) -0.0053(19) -0.008(2)
C26B 0.034(2) 0.039(3) 0.043(2) 0.0013(19) -0.0007(19) -0.0030(19)
C31B 0.025(2) 0.027(2) 0.048(2) -0.0096(18) -0.0013(17) -0.0018(16)
C32B 0.038(3) 0.031(2) 0.063(3) -0.004(2) 0.009(2) -0.0078(19)
C33B 0.044(3) 0.034(3) 0.097(4) -0.009(3) 0.018(3) -0.009(2)
C34B 0.033(3) 0.034(3) 0.128(5) -0.027(3) 0.002(3) -0.009(2)
C35B 0.043(3) 0.046(3) 0.089(4) -0.031(3) -0.016(3) -0.004(2)
C36B 0.037(2) 0.036(2) 0.055(3) -0.013(2) -0.009(2) -0.0033(19)
C41B 0.029(2) 0.026(2) 0.034(2) -0.0021(16) 0.0032(16) -0.0022(16)
C42B 0.032(2) 0.042(3) 0.051(3) -0.016(2) 0.0004(19) -0.0033(19)
C43B 0.049(3) 0.051(3) 0.066(3) -0.028(3) 0.007(2) 0.004(2)
C44B 0.033(2) 0.056(3) 0.050(3) -0.009(2) 0.006(2) 0.005(2)
C45B 0.028(2) 0.047(3) 0.041(2) 0.001(2) 0.0000(18) -0.0033(19)
C46B 0.031(2) 0.030(2) 0.038(2) -0.0031(17) -0.0030(17) -0.0017(17)
N1S 0.144(6) 0.241(9) 0.058(3) -0.055(5) 0.026(4) -0.131(7)
C1S 0.090(5) 0.105(5) 0.041(3) -0.018(3) 0.009(3) -0.038(4)
C2S 0.055(4) 0.095(5) 0.064(4) -0.031(3) 0.002(3) -0.007(3)
N2S 0.103(5) 0.237(9) 0.052(3) -0.010(4) -0.002(3) -0.085(6)
C3S 0.080(5) 0.109(5) 0.035(3) -0.010(3) -0.001(3) -0.044(4)
C4S 0.067(4) 0.115(6) 0.057(4) -0.024(4) -0.003(3) -0.013(4)

loop_
_atom_type_symbol
_atom_type_description
_atom_type_scat_dispersion_real
_atom_type_scat_dispersion_imag
_atom_type_scat_source
C C 0.0033 0.0016 'International Tables Vol C Tables 4.2.6.8 and 6.1.1.4'
H H 0.0000 0.0000 'International Tables Vol C Tables 4.2.6.8 and 6.1.1.4'
N N 0.0061 0.0033 'International Tables Vol C Tables 4.2.6.8 and 6.1.1.4'
P P 0.1023 0.0942 'International Tables Vol C Tables 4.2.6.8 and 6.1.1.4'
Pd Pd -0.9988 1.0072 'International Tables Vol C Tables 4.2.6.8 and 6.1.1.4'
I I -0.4742 1.8119 'International Tables Vol C Tables 4.2.6.8 and 6.1.1.4'

loop_
_geom_angle_atom_site_label_1
_geom_angle_atom_site_label_2
_geom_angle_atom_site_label_3
_geom_angle
C1A PdA P1A 92.86(10)
C1A PdA I2A 175.85(11)
P1A PdA I2A 88.42(3)
C1A PdA I1A 86.37(10)
P1A PdA I1A 175.21(3)
I2A PdA I1A 92.684(14)
C21A P1A C31A 108.30(17)
C21A P1A C41A 103.39(18)
C31A P1A C41A 103.64(18)
C21A P1A PdA 112.20(13)
C31A P1A PdA 112.78(13)
C41A P1A PdA 115.69(12)
C1A N1A C3A 110.4(3)
C1A N1A C2A 125.0(3)
C3A N1A C2A 124.5(3)
C1A N2A C4A 110.5(3)
C1A N2A C5A 124.8(3)
C4A N2A C5A 124.6(3)
N4A N3A C6A 112.6(3)
N4A N3A C8A 118.9(3)
C6A N3A C8A 128.5(3)
N3A N4A N5A 104.0(3)
N4A N5A C7A 112.8(3)
N4A N5A C9A 120.7(3)
C7A N5A C9A 126.4(3)
N1A C1A N2A 105.1(3)
N1A C1A PdA 127.3(3)
N2A C1A PdA 127.5(3)
C4A C3A N1A 107.1(3)
C3A C4A N2A 106.8(4)
N2A C5A C6A 110.0(3)
N3A C6A C7A 104.8(3)
N3A C6A C5A 125.5(3)
C7A C6A C5A 129.7(4)
N5A C7A C6A 105.8(3)
C10A C9A C14A 125.3(4)
C10A C9A N5A 117.4(4)
C14A C9A N5A 117.3(4)
C9A C10A C11A 116.5(4)
C9A C10A C15A 122.6(4)
C11A C10A C15A 120.9(4)
C12A C11A C10A 120.5(4)
C11A C12A C13A 120.8(4)
C14A C13A C12A 121.5(5)
C13A C14A C9A 115.4(4)
C13A C14A C18A 121.2(4)
C9A C14A C18A 123.4(4)
C17A C15A C10A 111.1(4)
C17A C15A C16A 109.7(5)
C10A C15A C16A 112.3(4)
C20A C18A C19A 110.2(6)
C20A C18A C14A 110.6(5)
C19A C18A C14A 112.3(4)
C22A C21A C26A 119.7(4)
C22A C21A P1A 119.7(3)
C26A C21A P1A 120.6(3)
C23A C22A C21A 119.6(4)
C24A C23A C22A 120.6(4)
C23A C24A C25A 120.4(4)
C24A C25A C26A 120.4(4)
C25A C26A C21A 119.3(4)
C32A C31A C36A 119.2(4)
C32A C31A P1A 122.6(3)
C36A C31A P1A 118.2(3)
C31A C32A C33A 120.1(4)
C34A C33A C32A 119.8(4)
C33A C34A C35A 120.1(4)
C36A C35A C34A 120.4(5)
C35A C36A C31A 120.3(4)
C42A C41A C46A 118.5(4)
C42A C41A P1A 123.3(3)
C46A C41A P1A 118.2(3)
C43A C42A C41A 121.1(4)
C42A C43A C44A 119.8(4)
C45A C44A C43A 119.5(4)
C44A C45A C46A 120.9(4)
C45A C46A C41A 120.2(4)
C1B PdB P1B 90.96(11)
C1B PdB I2B 174.50(11)
P1B PdB I2B 90.54(3)
C1B PdB I1B 86.06(10)
P1B PdB I1B 174.50(3)
I2B PdB I1B 92.863(14)
C21B P1B C31B 108.61(19)
C21B P1B C41B 103.23(18)
C31B P1B C41B 103.80(18)
C21B P1B PdB 111.61(14)
C31B P1B PdB 113.31(14)
C41B P1B PdB 115.48(13)
C1B N1B C3B 110.4(3)
C1B N1B C2B 123.7(3)
C3B N1B C2B 126.0(4)
C1B N2B C4B 110.4(3)
C1B N2B C5B 124.7(3)
C4B N2B C5B 124.9(3)
N4B N3B C6B 112.7(3)
N4B N3B C8B 118.4(3)
C6B N3B C8B 128.9(3)
N3B N4B N5B 104.0(3)
N4B N5B C7B 112.5(3)
N4B N5B C9B 119.3(3)
C7B N5B C9B 128.1(3)
N1B C1B N2B 104.6(3)
N1B C1B PdB 128.7(3)
N2B C1B PdB 126.5(3)
C4B C3B N1B 108.3(4)
C3B C4B N2B 106.4(4)
N2B C5B C6B 109.3(3)
N3B C6B C7B 105.2(3)
N3B C6B C5B 125.6(3)
C7B C6B C5B 129.2(3)
N5B C7B C6B 105.6(3)
C14B C9B C10B 126.4(4)
C14B C9B N5B 116.5(4)
C10B C9B N5B 117.2(4)
C9B C10B C11B 115.2(5)
C9B C10B C15B 123.8(4)
C11B C10B C15B 121.0(5)
C12B C11B C10B 120.7(5)
C13B C12B C11B 121.8(5)
C12B C13B C14B 120.7(5)
C9B C14B C13B 115.2(5)
C9B C14B C18B 123.4(4)
C13B C14B C18B 121.4(5)
C10B C15B C16B 111.6(4)
C10B C15B C17B 113.2(5)
C16B C15B C17B 110.2(5)
C14B C18B C19B 112.7(5)
C14B C18B C20B 110.9(4)
C19B C18B C20B 111.3(5)
C22B C21B C26B 119.3(4)
C22B C21B P1B 119.7(3)
C26B C21B P1B 121.0(3)
C21B C22B C23B 120.7(4)
C24B C23B C22B 119.8(4)
C23B C24B C25B 120.2(4)
C26B C25B C24B 120.0(4)
C25B C26B C21B 120.1(4)
C32B C31B C36B 119.7(4)
C32B C31B P1B 122.9(3)
C36B C31B P1B 117.4(3)
C31B C32B C33B 119.9(5)
C34B C33B C32B 120.4(5)
C35B C34B C33B 120.6(5)
C34B C35B C36B 120.2(5)
C35B C36B C31B 119.3(5)
C46B C41B C42B 119.7(4)
C46B C41B P1B 119.3(3)
C42B C41B P1B 120.9(3)
C43B C42B C41B 119.4(4)
C44B C43B C42B 120.5(4)
C45B C44B C43B 119.7(4)
C44B C45B C46B 120.6(4)
C41B C46B C45B 120.1(4)
N1S C1S C2S 177.9(7)
N2S C3S C4S 179.3(10)
N3S C5S C6S 173.2(18)
N4S C7S C8S 175.9(18)

loop_
_geom_bond_atom_site_label_1
_geom_bond_atom_site_label_2
_geom_bond_distance
I1A PdA 2.6569(6)
I2A PdA 2.6408(6)
PdA C1A 2.003(4)
PdA P1A 2.2678(11)
P1A C21A 1.816(4)
P1A C31A 1.820(4)
P1A C41A 1.822(4)
N1A C1A 1.347(5)
N1A C3A 1.396(5)
N1A C2A 1.428(5)
N2A C1A 1.354(5)
N2A C4A 1.393(5)
N2A C5A 1.453(5)
N3A N4A 1.314(4)
N3A C6A 1.356(5)
N3A C8A 1.462(5)
N4A N5A 1.319(5)
N5A C7A 1.337(5)
N5A C9A 1.460(5)
C3A C4A 1.331(6)
C5A C6A 1.493(5)
C6A C7A 1.365(5)
C9A C10A 1.383(6)
C9A C14A 1.392(6)
C10A C11A 1.386(6)
C10A C15A 1.517(6)
C11A C12A 1.374(7)
C12A C13A 1.384(7)
C13A C14A 1.381(6)
C14A C18A 1.508(6)
C15A C17A 1.511(7)
C15A C16A 1.517(7)
C18A C20A 1.487(8)
C18A C19A 1.504(8)
C21A C22A 1.393(5)
C21A C26A 1.398(6)
C22A C23A 1.387(5)
C23A C24A 1.362(6)
C24A C25A 1.382(7)
C25A C26A 1.385(6)
C31A C32A 1.383(5)
C31A C36A 1.390(6)
C32A C33A 1.395(6)
C33A C34A 1.374(7)
C34A C35A 1.374(7)
C35A C36A 1.372(6)
C41A C42A 1.391(5)
C41A C46A 1.398(5)
C42A C43A 1.385(6)
C43A C44A 1.386(6)
C44A C45A 1.380(7)
C45A C46A 1.382(6)
I1B PdB 2.6525(6)
I2B PdB 2.6434(6)
PdB C1B 1.988(4)
PdB P1B 2.2727(11)
P1B C21B 1.817(4)
P1B C31B 1.823(4)
P1B C41B 1.831(4)
N1B C1B 1.341(5)
N1B C3B 1.381(5)
N1B C2B 1.461(5)
N2B C1B 1.366(4)
N2B C4B 1.388(5)
N2B C5B 1.458(5)
N3B N4B 1.314(4)
N3B C6B 1.359(5)
N3B C8B 1.456(5)
N4B N5B 1.325(4)
N5B C7B 1.350(5)
N5B C9B 1.455(5)
C3B C4B 1.318(6)
C5B C6B 1.486(5)
C6B C7B 1.360(5)
C9B C14B 1.383(7)
C9B C10B 1.386(7)
C10B C11B 1.402(7)
C10B C15B 1.502(7)
C11B C12B 1.372(8)
C12B C13B 1.367(8)
C13B C14B 1.405(7)
C14B C18B 1.505(7)
C15B C16B 1.523(8)
C15B C17B 1.525(8)
C18B C19B 1.524(7)
C18B C20B 1.527(7)
C21B C22B 1.379(6)
C21B C26B 1.396(6)
C22B C23B 1.388(5)
C23B C24B 1.373(6)
C24B C25B 1.391(7)
C25B C26B 1.379(6)
C31B C32B 1.372(6)
C31B C36B 1.398(6)
C32B C33B 1.389(6)
C33B C34B 1.366(8)
C34B C35B 1.361(8)
C35B C36B 1.397(6)
C41B C46B 1.375(5)
C41B C42B 1.391(6)
C42B C43B 1.387(6)
C43B C44B 1.383(7)
C44B C45B 1.362(7)
C45B C46B 1.389(6)
N1S C1S 1.123(7)
C1S C2S 1.432(8)
N2S C3S 1.098(8)
C3S C4S 1.418(8)
N3S C5S 1.119(18)
C5S C6S 1.41(2)
N4S C7S 1.25(2)
C7S C8S 1.47(2)

loop_
_geom_torsion_atom_site_label_1
_geom_torsion_atom_site_label_2
_geom_torsion_atom_site_label_3
_geom_torsion_atom_site_label_4
_geom_torsion
C1A PdA P1A C21A 95.94(17)
I2A PdA P1A C21A -80.11(13)
I1A PdA P1A C21A 176.5(3)
C1A PdA P1A C31A -141.43(17)
I2A PdA P1A C31A 42.52(14)
I1A PdA P1A C31A -60.8(4)
C1A PdA P1A C41A -22.35(18)
I2A PdA P1A C41A 161.60(14)
I1A PdA P1A C41A 58.3(4)
C6A N3A N4A N5A 0.1(4)
C8A N3A N4A N5A -179.1(3)
N3A N4A N5A C7A -0.1(4)
N3A N4A N5A C9A -178.7(3)
C3A N1A C1A N2A -0.4(4)
C2A N1A C1A N2A 178.4(4)
C3A N1A C1A PdA 175.2(3)
C2A N1A C1A PdA -6.0(6)
C4A N2A C1A N1A 0.2(4)
C5A N2A C1A N1A -178.9(3)
C4A N2A C1A PdA -175.3(3)
C5A N2A C1A PdA 5.6(5)
P1A PdA C1A N1A 87.0(3)
I2A PdA C1A N1A -165.2(12)
I1A PdA C1A N1A -88.2(3)
P1A PdA C1A N2A -98.3(3)
I2A PdA C1A N2A 9.5(17)
I1A PdA C1A N2A 86.4(3)
C1A N1A C3A C4A 0.4(5)
C2A N1A C3A C4A -178.4(4)
N1A C3A C4A N2A -0.2(5)
C1A N2A C4A C3A 0.0(5)
C5A N2A C4A C3A 179.1(4)
C1A N2A C5A C6A -120.8(4)
C4A N2A C5A C6A 60.2(5)
N4A N3A C6A C7A -0.1(4)
C8A N3A C6A C7A 179.1(4)
N4A N3A C6A C5A -178.8(4)
C8A N3A C6A C5A 0.4(6)
N2A C5A C6A N3A -137.0(4)
N2A C5A C6A C7A 44.7(6)
N4A N5A C7A C6A 0.1(5)
C9A N5A C7A C6A 178.5(4)
N3A C6A C7A N5A 0.0(4)
C5A C6A C7A N5A 178.6(4)
N4A N5A C9A C10A 97.7(5)
C7A N5A C9A C10A -80.6(5)
N4A N5A C9A C14A -83.9(5)
C7A N5A C9A C14A 97.7(5)
C14A C9A C10A C11A -1.1(7)
N5A C9A C10A C11A 177.1(4)
C14A C9A C10A C15A -178.9(4)
N5A C9A C10A C15A -0.6(6)
C9A C10A C11A C12A 1.0(7)
C15A C10A C11A C12A 178.8(5)
C10A C11A C12A C13A 0.0(8)
C11A C12A C13A C14A -1.0(8)
C12A C13A C14A C9A 0.9(7)
C12A C13A C14A C18A -179.1(5)
C10A C9A C14A C13A 0.2(7)
N5A C9A C14A C13A -178.0(4)
C10A C9A C14A C18A -179.8(4)
N5A C9A C14A C18A 2.0(6)
C9A C10A C15A C17A 101.3(5)
C11A C10A C15A C17A -76.3(6)
C9A C10A C15A C16A -135.4(5)
C11A C10A C15A C16A 47.0(6)
C13A C14A C18A C20A -76.2(7)
C9A C14A C18A C20A 103.8(6)
C13A C14A C18A C19A 47.3(7)
C9A C14A C18A C19A -132.7(6)
C31A P1A C21A C22A -116.1(3)
C41A P1A C21A C22A 134.4(3)
PdA P1A C21A C22A 9.1(3)
C31A P1A C21A C26A 65.7(4)
C41A P1A C21A C26A -43.8(4)
PdA P1A C21A C26A -169.1(3)
C26A C21A C22A C23A -0.4(6)
P1A C21A C22A C23A -178.7(3)
C21A C22A C23A C24A -1.2(6)
C22A C23A C24A C25A 1.3(6)
C23A C24A C25A C26A 0.3(7)
C24A C25A C26A C21A -1.9(6)
C22A C21A C26A C25A 2.0(6)
P1A C21A C26A C25A -179.8(3)
C21A P1A C31A C32A 0.4(4)
C41A P1A C31A C32A 109.8(4)
PdA P1A C31A C32A -124.4(3)
C21A P1A C31A C36A 177.7(3)
C41A P1A C31A C36A -73.0(4)
PdA P1A C31A C36A 52.9(4)
C36A C31A C32A C33A 1.3(6)
P1A C31A C32A C33A 178.5(3)
C31A C32A C33A C34A 0.6(7)
C32A C33A C34A C35A -1.6(8)
C33A C34A C35A C36A 0.7(8)
C34A C35A C36A C31A 1.2(7)
C32A C31A C36A C35A -2.2(7)
P1A C31A C36A C35A -179.5(4)
C21A P1A C41A C42A 130.6(3)
C31A P1A C41A C42A 17.7(4)
PdA P1A C41A C42A -106.3(3)
C21A P1A C41A C46A -51.9(3)
C31A P1A C41A C46A -164.8(3)
PdA P1A C41A C46A 71.2(3)
C46A C41A C42A C43A -0.4(6)
P1A C41A C42A C43A 177.1(3)
C41A C42A C43A C44A -1.0(7)
C42A C43A C44A C45A 2.0(7)
C43A C44A C45A C46A -1.5(7)
C44A C45A C46A C41A 0.1(7)
C42A C41A C46A C45A 0.9(6)
P1A C41A C46A C45A -176.8(3)
C1B PdB P1B C21B 92.87(17)
I2B PdB P1B C21B -81.84(14)
I1B PdB P1B C21B 149.9(3)
C1B PdB P1B C31B -144.15(18)
I2B PdB P1B C31B 41.14(15)
I1B PdB P1B C31B -87.1(3)
C1B PdB P1B C41B -24.61(18)
I2B PdB P1B C41B 160.68(14)
I1B PdB P1B C41B 32.4(3)
C6B N3B N4B N5B -0.5(4)
C8B N3B N4B N5B -179.1(3)
N3B N4B N5B C7B 0.9(4)
N3B N4B N5B C9B -175.9(4)
C3B N1B C1B N2B 0.5(4)
C2B N1B C1B N2B -179.1(4)
C3B N1B C1B PdB 175.5(3)
C2B N1B C1B PdB -4.1(6)
C4B N2B C1B N1B -0.7(4)
C5B N2B C1B N1B 178.7(3)
C4B N2B C1B PdB -175.8(3)
C5B N2B C1B PdB 3.6(5)
P1B PdB C1B N1B 91.9(3)
I2B PdB C1B N1B -162.3(8)
I1B PdB C1B N1B -83.5(3)
P1B PdB C1B N2B -94.2(3)
I2B PdB C1B N2B 11.6(14)
I1B PdB C1B N2B 90.5(3)
C1B N1B C3B C4B -0.1(5)
C2B N1B C3B C4B 179.4(4)
N1B C3B C4B N2B -0.3(5)
C1B N2B C4B C3B 0.6(5)
C5B N2B C4B C3B -178.8(4)
C1B N2B C5B C6B -118.6(4)
C4B N2B C5B C6B 60.7(5)
N4B N3B C6B C7B -0.1(5)
C8B N3B C6B C7B 178.4(4)
N4B N3B C6B C5B -180.0(4)
C8B N3B C6B C5B -1.5(6)
N2B C5B C6B N3B -135.6(4)
N2B C5B C6B C7B 44.6(6)
N4B N5B C7B C6B -1.0(5)
C9B N5B C7B C6B 175.4(4)
N3B C6B C7B N5B 0.6(5)
C5B C6B C7B N5B -179.5(4)
N4B N5B C9B C14B 102.9(4)
C7B N5B C9B C14B -73.3(6)
N4B N5B C9B C10B -77.3(5)
C7B N5B C9B C10B 106.5(5)
C14B C9B C10B C11B -2.9(7)
N5B C9B C10B C11B 177.4(4)
C14B C9B C10B C15B 176.8(4)
N5B C9B C10B C15B -2.9(6)
C9B C10B C11B C12B 0.6(7)
C15B C10B C11B C12B -179.1(5)
C10B C11B C12B C13B 1.5(9)
C11B C12B C13B C14B -1.6(9)
C10B C9B C14B C13B 2.7(7)
N5B C9B C14B C13B -177.5(4)
C10B C9B C14B C18B -175.1(4)
N5B C9B C14B C18B 4.7(6)
C12B C13B C14B C9B -0.4(7)
C12B C13B C14B C18B 177.5(5)
C9B C10B C15B C16B 113.8(5)
C11B C10B C15B C16B -66.5(6)
C9B C10B C15B C17B -121.3(5)
C11B C10B C15B C17B 58.4(7)
C9B C14B C18B C19B -134.8(5)
C13B C14B C18B C19B 47.6(6)
C9B C14B C18B C20B 99.8(5)
C13B C14B C18B C20B -77.9(6)
C31B P1B C21B C22B -110.9(3)
C41B P1B C21B C22B 139.4(3)
PdB P1B C21B C22B 14.7(3)
C31B P1B C21B C26B 68.6(4)
C41B P1B C21B C26B -41.2(4)
PdB P1B C21B C26B -165.8(3)
C26B C21B C22B C23B 0.2(6)
P1B C21B C22B C23B 179.6(3)
C21B C22B C23B C24B -1.4(6)
C22B C23B C24B C25B 1.0(6)
C23B C24B C25B C26B 0.5(7)
C24B C25B C26B C21B -1.7(7)
C22B C21B C26B C25B 1.4(6)
P1B C21B C26B C25B -178.1(3)
C21B P1B C31B C32B -12.0(4)
C41B P1B C31B C32B 97.4(4)
PdB P1B C31B C32B -136.6(3)
C21B P1B C31B C36B 167.3(3)
C41B P1B C31B C36B -83.4(4)
PdB P1B C31B C36B 42.6(4)
C36B C31B C32B C33B -1.2(7)
P1B C31B C32B C33B 178.1(4)
C31B C32B C33B C34B 1.5(7)
C32B C33B C34B C35B -0.7(8)
C33B C34B C35B C36B -0.6(8)
C34B C35B C36B C31B 0.9(7)
C32B C31B C36B C35B -0.1(7)
P1B C31B C36B C35B -179.3(4)
C21B P1B C41B C46B -48.9(4)
C31B P1B C41B C46B -162.1(3)
PdB P1B C41B C46B 73.2(3)
C21B P1B C41B C42B 134.5(4)
C31B P1B C41B C42B 21.2(4)
PdB P1B C41B C42B -103.4(3)
C46B C41B C42B C43B 0.2(7)
P1B C41B C42B C43B 176.8(4)
C41B C42B C43B C44B -1.8(8)
C42B C43B C44B C45B 1.7(8)
C43B C44B C45B C46B 0.1(7)
C42B C41B C46B C45B 1.6(6)
P1B C41B C46B C45B -175.1(3)
C44B C45B C46B C41B -1.8(6)

loop_
_platon_squeeze_void_nr
_platon_squeeze_void_average_x
_platon_squeeze_void_average_y
_platon_squeeze_void_average_z
_platon_squeeze_void_volume
_platon_squeeze_void_count_electrons
_platon_squeeze_void_content
1 0.000 0.000 0.000 199 45 ' '
